data_7160222
loop_
_publ_author_name
'Dolas, Atul Jankiram'
'Yadav, Jyothi'
'Nagare, Yadav Kacharu'
'Rangan, Krishnan'
'Iype, Eldhose'
'Kumar, Indresh'

_publ_section_title
;
 Enantioselective synthesis of &#xF061;-(3-pyrrolyl)methanamines with
 aza-tetrasubstituted center under metal-free conditions
;
_journal_name_full 'Organic &amp; Biomolecular Chemistry'
_journal_paper_doi 10.1039/D4OB01729C
_journal_year 2024
_chemical_absolute_configuration unk
_chemical_formula_moiety 'C25 H22 N2 O'
_chemical_formula_sum 'C25 H22 N2 O'
_chemical_formula_weight 366.44
_space_group_crystal_system orthorhombic
_space_group_IT_number 18
_space_group_name_Hall 'P 2 2ab'
_space_group_name_H-M_alt 'P 21 21 2'
_atom_sites_solution_hydrogens mixed
_atom_sites_solution_primary dual
_audit_creation_date 2024-08-28
_audit_creation_method
;
Olex2 1.5
(compiled 2024.02.16 svn.r378c4104 for OlexSys, GUI svn.r6928)
;
_audit_update_record
;
2024-08-28 deposited with the CCDC.	2024-11-06 downloaded from the CCDC.
;
_cell_angle_alpha 90
_cell_angle_beta 90
_cell_angle_gamma 90
_cell_formula_units_Z 4
_cell_length_a 19.9908(8)
_cell_length_b 15.7652(5)
_cell_length_c 5.8187(2)
_cell_measurement_reflns_used 8496
_cell_measurement_temperature 100
_cell_measurement_theta_max 27.8170
_cell_measurement_theta_min 1.6410
_cell_volume 1833.82(11)
_computing_cell_refinement 'CrysAlisPro 1.171.41.93a (Rigaku OD, 2020)'
_computing_data_collection 'CrysAlisPro 1.171.41.93a (Rigaku OD, 2020)'
_computing_data_reduction 'CrysAlisPro 1.171.41.93a (Rigaku OD, 2020)'
_computing_molecular_graphics 'Olex2 1.5 (Dolomanov et al., 2009)'
_computing_publication_material 'Olex2 1.5 (Dolomanov et al., 2009)'
_computing_structure_refinement 'SHELXL 2018/3 (Sheldrick, 2015)'
_computing_structure_solution 'SHELXT 2018/2 (Sheldrick, 2018)'
_diffrn_ambient_environment N~2~
_diffrn_ambient_temperature 100
_diffrn_detector 'Hybrid Pixel Array Detector'
_diffrn_detector_area_resol_mean 10.0000
_diffrn_measured_fraction_theta_full 1.000
_diffrn_measured_fraction_theta_max 0.970
_diffrn_measurement_details
;
List of Runs (angles in degrees, time in seconds):

  # Type    Start    End  Width  t~exp~   \w     \q     \k     \f   Frames
#--------------------------------------------------------------------------
  1  \w    -11.00  14.00   0.50    7.36    --   11.50 -22.00-102.00   50
  2  \w    -13.00  12.00   0.50    7.36    --   11.50  22.00  62.00   50
  3  \w     20.00  46.00   0.50    7.36    --  -11.70  22.00  62.00   52
  4  \w     28.00  54.00   0.50    7.36    --   11.50  77.00 150.00   52
  5  \w    -77.00  35.00   0.50    7.36    --   11.50 -77.00-150.00  224
  6  \w     74.00 100.00   0.50    7.36    --   11.50  77.00 150.00   52
  7  \w    -13.00  19.00   0.50    7.36    --   11.50  77.00  30.00   64
  8  \w     59.00  85.00   0.50    7.36    --   11.50  77.00  30.00   52
  9  \w   -101.00   8.00   0.50    7.36    --  -11.70 -77.00 120.00  218
;
_diffrn_measurement_device 'four-circle diffractometer'
_diffrn_measurement_device_type 'XtaLAB Pro II AFC12 (RINC): Kappa single'
_diffrn_measurement_method '\w scans'
_diffrn_orient_matrix_type 'CrysAlisPro convention (1999,Acta A55,543-557)'
_diffrn_orient_matrix_UB_11 0.0225205000
_diffrn_orient_matrix_UB_12 0.0325853000
_diffrn_orient_matrix_UB_13 0.0327938000
_diffrn_orient_matrix_UB_21 0.0271795000
_diffrn_orient_matrix_UB_22 -0.0285796000
_diffrn_orient_matrix_UB_23 -0.0119357000
_diffrn_orient_matrix_UB_31 0.0035849000
_diffrn_orient_matrix_UB_32 0.0120903000
_diffrn_orient_matrix_UB_33 -0.1167884000
_diffrn_radiation_monochromator mirror
_diffrn_radiation_probe x-ray
_diffrn_radiation_type 'Mo K\a'
_diffrn_radiation_wavelength 0.71073
_diffrn_reflns_av_R_equivalents 0.0315
_diffrn_reflns_av_unetI/netI 0.0435
_diffrn_reflns_Laue_measured_fraction_full 1.000
_diffrn_reflns_Laue_measured_fraction_max 0.970
_diffrn_reflns_limit_h_max 25
_diffrn_reflns_limit_h_min -25
_diffrn_reflns_limit_k_max 20
_diffrn_reflns_limit_k_min -20
_diffrn_reflns_limit_l_max 7
_diffrn_reflns_limit_l_min -7
_diffrn_reflns_number 14236
_diffrn_reflns_point_group_measured_fraction_full 0.987
_diffrn_reflns_point_group_measured_fraction_max 0.929
_diffrn_reflns_theta_full 25.242
_diffrn_reflns_theta_max 28.049
_diffrn_reflns_theta_min 1.645
_diffrn_source 'micro-focus sealed X-ray tube'
_diffrn_source_type 'Rigaku (Mo) X-ray Source'
_exptl_absorpt_coefficient_mu 0.081
_exptl_absorpt_correction_T_max 1.00000
_exptl_absorpt_correction_T_min 0.24763
_exptl_absorpt_correction_type multi-scan
_exptl_absorpt_process_details
;
CrysAlisPro 1.171.41.93a (Rigaku Oxford Diffraction, 2020)
Empirical absorption correction using spherical harmonics,
implemented in SCALE3 ABSPACK scaling algorithm.
;
_exptl_crystal_colour yellow
_exptl_crystal_colour_primary yellow
_exptl_crystal_density_diffrn 1.327
_exptl_crystal_description block
_exptl_crystal_F_000 776
_exptl_crystal_size_max 0.4
_exptl_crystal_size_mid 0.2
_exptl_crystal_size_min 0.11
_refine_diff_density_max 0.195
_refine_diff_density_min -0.217
_refine_diff_density_rms 0.042
_refine_ls_abs_structure_details
;
 Flack x determined using 1308 quotients [(I+)-(I-)]/[(I+)+(I-)]
 (Parsons, Flack and Wagner, Acta Cryst. B69 (2013) 249-259).
;
_refine_ls_abs_structure_Flack -0.9(7)
_refine_ls_extinction_method none
_refine_ls_goodness_of_fit_ref 1.094
_refine_ls_hydrogen_treatment constr
_refine_ls_matrix_type full
_refine_ls_number_parameters 254
_refine_ls_number_reflns 4140
_refine_ls_number_restraints 0
_refine_ls_restrained_S_all 1.094
_refine_ls_R_factor_all 0.0452
_refine_ls_R_factor_gt 0.0382
_refine_ls_shift/su_max 0.000
_refine_ls_shift/su_mean 0.000
_refine_ls_structure_factor_coef Fsqd
_refine_ls_weighting_details 'w=1/[\s^2^(Fo^2^)+(0.0412P)^2^+0.0739P] where P=(Fo^2^+2Fc^2^)/3'
_refine_ls_weighting_scheme calc
_refine_ls_wR_factor_gt 0.0828
_refine_ls_wR_factor_ref 0.0860
_reflns_Friedel_coverage 0.656
_reflns_Friedel_fraction_full 0.968
_reflns_Friedel_fraction_max 0.871
_reflns_number_gt 3673
_reflns_number_total 4140
_reflns_threshold_expression 'I > 2\s(I)'
_cod_data_source_file d4ob01729c2.cif
_cod_data_source_block ad959_20240828
_cod_database_code 7160222
_shelx_shelxl_version_number 2018/3
_chemical_oxdiff_formula 'C25 H22 N2 O '
_shelx_space_group_comment
;
The symmetry employed for this shelxl refinement is uniquely defined
by the following loop, which should always be used as a source of
symmetry information in preference to the above space-group names.
They are only intended as comments.
;
_shelx_estimated_absorpt_t_max 0.991
_shelx_estimated_absorpt_t_min 0.968
_olex2_refinement_description
;
1. Fixed Uiso
 At 1.2 times of:
  All C(H) groups, All C(H,H) groups, All N(H) groups
 At 1.5 times of:
  All O(H) groups
2.a Riding coordinates:
 N1(H1A)
2.b Ternary CH refined with riding coordinates:
 C7(H7)
2.c Secondary CH2 refined with riding coordinates:
 C19(H19A,H19B)
2.d Aromatic/amide H refined with riding coordinates:
 C2(H2), C3(H3), C4(H4), C5(H5), C10(H10), C11(H11), C12(H12), C13(H13),
 C14(H14), C15(H15), C17(H17), C18(H18), C21(H21), C22(H22), C23(H23), C24(H24),
  C25(H25)
2.e Idealised tetrahedral OH refined as rotating group:
 O1(H1)
;
_olex2_submission_special_instructions 'No special instructions were received'
_oxdiff_exptl_absorpt_empirical_details
;
Empirical correction (ABSPACK) includes:
- Absorption correction using spherical harmonics
- Frame scaling
;
_oxdiff_exptl_absorpt_empirical_full_max 2.416
_oxdiff_exptl_absorpt_empirical_full_min 0.423

loop_
_space_group_symop_operation_xyz
'x, y, z'
'-x, -y, z'
'-x+1/2, y+1/2, -z'
'x+1/2, -y+1/2, -z'

loop_
_atom_site_label
_atom_site_type_symbol
_atom_site_fract_x
_atom_site_fract_y
_atom_site_fract_z
_atom_site_U_iso_or_equiv
_atom_site_adp_type
_atom_site_occupancy
_atom_site_site_symmetry_order
_atom_site_calc_flag
_atom_site_refinement_flags_posn
_atom_site_refinement_flags_adp
_atom_site_refinement_flags_occupancy
_atom_site_disorder_assembly
_atom_site_disorder_group
O1 O 0.25270(6) 0.18858(8) 0.7877(2) 0.0216(3) Uani 1 1 d . . . . .
H1 H 0.276309 0.226094 0.850421 0.032 Uiso 1 1 calc R U . . .
N1 N 0.30366(7) 0.26852(9) 0.2252(3) 0.0173(4) Uani 1 1 d . . . . .
H1A H 0.324975 0.313731 0.175229 0.021 Uiso 1 1 d R U . . .
N2 N 0.31474(7) 0.45712(9) 0.8249(3) 0.0172(4) Uani 1 1 d . . . . .
C1 C 0.34583(9) 0.19784(11) 0.2648(3) 0.0165(4) Uani 1 1 d . . . . .
C2 C 0.39975(9) 0.17155(11) 0.1339(4) 0.0201(4) Uani 1 1 d . . . . .
H2 H 0.413869 0.202809 0.003060 0.024 Uiso 1 1 calc R U . . .
C3 C 0.43272(10) 0.09746(11) 0.2009(4) 0.0236(5) Uani 1 1 d . . . . .
H3 H 0.469745 0.077827 0.113443 0.028 Uiso 1 1 calc R U . . .
C4 C 0.41239(10) 0.05198(12) 0.3929(4) 0.0236(5) Uani 1 1 d . . . . .
H4 H 0.436087 0.002359 0.437111 0.028 Uiso 1 1 calc R U . . .
C5 C 0.35769(9) 0.07854(11) 0.5206(4) 0.0210(4) Uani 1 1 d . . . . .
H5 H 0.343224 0.047052 0.650611 0.025 Uiso 1 1 calc R U . . .
C6 C 0.32451(9) 0.15183(11) 0.4551(3) 0.0172(4) Uani 1 1 d . . . . .
C7 C 0.26194(10) 0.19157(10) 0.5480(3) 0.0164(4) Uani 1 1 d . . . . .
H7 H 0.223546 0.160181 0.477939 0.020 Uiso 1 1 calc R U . . .
C8 C 0.26230(9) 0.28309(10) 0.4359(3) 0.0156(4) Uani 1 1 d . . . . .
C9 C 0.19142(9) 0.31122(10) 0.3768(3) 0.0161(4) Uani 1 1 d . . . . .
C10 C 0.13973(9) 0.29601(11) 0.5319(4) 0.0195(4) Uani 1 1 d . . . . .
H10 H 0.148884 0.267775 0.672632 0.023 Uiso 1 1 calc R U . . .
C11 C 0.07500(10) 0.32178(11) 0.4824(4) 0.0214(4) Uani 1 1 d . . . . .
H11 H 0.040033 0.310826 0.588868 0.026 Uiso 1 1 calc R U . . .
C12 C 0.06106(10) 0.36354(12) 0.2777(4) 0.0236(5) Uani 1 1 d . . . . .
H12 H 0.016777 0.381681 0.244586 0.028 Uiso 1 1 calc R U . . .
C13 C 0.11206(10) 0.37851(12) 0.1226(4) 0.0239(5) Uani 1 1 d . . . . .
H13 H 0.102837 0.406885 -0.017880 0.029 Uiso 1 1 calc R U . . .
C14 C 0.17682(10) 0.35210(11) 0.1719(4) 0.0205(4) Uani 1 1 d . . . . .
H14 H 0.211530 0.362193 0.063789 0.025 Uiso 1 1 calc R U . . .
C15 C 0.26832(9) 0.41803(11) 0.6893(3) 0.0162(4) Uani 1 1 d . . . . .
H15 H 0.223776 0.437075 0.665272 0.019 Uiso 1 1 calc R U . . .
C16 C 0.29634(9) 0.34656(11) 0.5927(3) 0.0153(4) Uani 1 1 d . . . . .
C17 C 0.36345(9) 0.34313(11) 0.6742(3) 0.0175(4) Uani 1 1 d . . . . .
H17 H 0.395745 0.301130 0.636770 0.021 Uiso 1 1 calc R U . . .
C18 C 0.37305(9) 0.41160(11) 0.8167(4) 0.0181(4) Uani 1 1 d . . . . .
H18 H 0.413236 0.425039 0.895912 0.022 Uiso 1 1 calc R U . . .
C19 C 0.30014(10) 0.53010(11) 0.9769(4) 0.0221(5) Uani 1 1 d . . . . .
H19A H 0.272089 0.510828 1.107069 0.026 Uiso 1 1 calc R U . . .
H19B H 0.274492 0.573190 0.890005 0.026 Uiso 1 1 calc R U . . .
C20 C 0.36334(9) 0.56983(11) 1.0690(4) 0.0179(4) Uani 1 1 d . . . . .
C21 C 0.39878(10) 0.62827(11) 0.9376(4) 0.0210(4) Uani 1 1 d . . . . .
H21 H 0.381862 0.645369 0.792209 0.025 Uiso 1 1 calc R U . . .
C22 C 0.45833(10) 0.66161(12) 1.0168(4) 0.0266(5) Uani 1 1 d . . . . .
H22 H 0.482491 0.700899 0.924917 0.032 Uiso 1 1 calc R U . . .
C23 C 0.48285(10) 0.63799(13) 1.2291(4) 0.0281(5) Uani 1 1 d . . . . .
H23 H 0.524114 0.660398 1.282657 0.034 Uiso 1 1 calc R U . . .
C24 C 0.44733(10) 0.58188(13) 1.3628(4) 0.0274(5) Uani 1 1 d . . . . .
H24 H 0.463721 0.566555 1.510264 0.033 Uiso 1 1 calc R U . . .
C25 C 0.38776(10) 0.54751(12) 1.2838(4) 0.0230(4) Uani 1 1 d . . . . .
H25 H 0.363636 0.508616 1.376949 0.028 Uiso 1 1 calc R U . . .

loop_
_atom_site_aniso_label
_atom_site_aniso_U_11
_atom_site_aniso_U_22
_atom_site_aniso_U_33
_atom_site_aniso_U_23
_atom_site_aniso_U_13
_atom_site_aniso_U_12
O1 0.0294(8) 0.0208(7) 0.0146(7) 0.0016(5) 0.0001(7) -0.0039(6)
N1 0.0204(8) 0.0156(7) 0.0159(9) 0.0016(6) 0.0043(8) 0.0017(6)
N2 0.0176(8) 0.0154(7) 0.0186(9) -0.0030(7) -0.0002(8) 0.0002(6)
C1 0.0185(10) 0.0152(8) 0.0158(10) -0.0012(7) -0.0044(9) -0.0018(7)
C2 0.0213(10) 0.0198(9) 0.0193(11) -0.0009(8) 0.0004(10) -0.0011(8)
C3 0.0196(10) 0.0215(9) 0.0297(12) -0.0037(9) 0.0014(10) 0.0018(8)
C4 0.0215(11) 0.0178(9) 0.0314(12) 0.0002(9) -0.0047(10) 0.0012(8)
C5 0.0230(10) 0.0161(8) 0.0239(11) 0.0024(8) -0.0036(10) -0.0034(8)
C6 0.0181(9) 0.0154(8) 0.0180(10) -0.0019(8) -0.0035(9) -0.0036(8)
C7 0.0208(10) 0.0159(8) 0.0124(10) 0.0020(7) -0.0014(9) -0.0019(8)
C8 0.0193(10) 0.0151(8) 0.0124(10) 0.0006(7) 0.0016(9) -0.0008(7)
C9 0.0201(10) 0.0123(8) 0.0158(10) -0.0020(7) -0.0016(9) -0.0008(7)
C10 0.0240(11) 0.0182(8) 0.0163(10) -0.0004(8) -0.0008(10) -0.0011(8)
C11 0.0204(10) 0.0213(9) 0.0225(11) -0.0033(8) 0.0019(10) 0.0001(8)
C12 0.0212(10) 0.0242(9) 0.0253(12) -0.0053(9) -0.0043(10) 0.0043(8)
C13 0.0281(11) 0.0249(9) 0.0188(11) 0.0006(9) -0.0038(10) 0.0051(9)
C14 0.0242(10) 0.0198(8) 0.0176(10) 0.0014(8) 0.0011(9) 0.0000(8)
C15 0.0160(9) 0.0169(8) 0.0156(10) 0.0012(8) -0.0022(9) -0.0026(7)
C16 0.0181(9) 0.0141(7) 0.0136(9) 0.0029(7) 0.0013(9) -0.0035(7)
C17 0.0189(9) 0.0138(8) 0.0198(10) 0.0010(8) -0.0001(9) 0.0010(7)
C18 0.0164(9) 0.0190(8) 0.0191(11) 0.0003(8) -0.0016(9) 0.0000(8)
C19 0.0223(10) 0.0199(8) 0.0240(11) -0.0088(9) 0.0027(10) -0.0002(8)
C20 0.0211(10) 0.0144(8) 0.0183(10) -0.0046(8) 0.0013(9) 0.0032(7)
C21 0.0239(10) 0.0192(9) 0.0198(11) 0.0015(8) -0.0001(10) 0.0031(8)
C22 0.0252(11) 0.0191(9) 0.0356(13) -0.0004(10) 0.0034(11) -0.0018(9)
C23 0.0226(10) 0.0265(10) 0.0353(14) -0.0118(10) -0.0049(11) 0.0027(9)
C24 0.0311(11) 0.0309(10) 0.0202(12) -0.0063(9) -0.0042(10) 0.0105(10)
C25 0.0301(11) 0.0200(9) 0.0190(11) 0.0004(8) 0.0033(10) 0.0029(8)

loop_
_atom_type_symbol
_atom_type_description
_atom_type_scat_dispersion_real
_atom_type_scat_dispersion_imag
_atom_type_scat_source
C C 0.0033 0.0016 'International Tables Vol C Tables 4.2.6.8 and 6.1.1.4'
H H 0.0000 0.0000 'International Tables Vol C Tables 4.2.6.8 and 6.1.1.4'
N N 0.0061 0.0033 'International Tables Vol C Tables 4.2.6.8 and 6.1.1.4'
O O 0.0106 0.0060 'International Tables Vol C Tables 4.2.6.8 and 6.1.1.4'

loop_
_geom_angle_atom_site_label_1
_geom_angle_atom_site_label_2
_geom_angle_atom_site_label_3
_geom_angle
_geom_angle_site_symmetry_1
_geom_angle_site_symmetry_3
_geom_angle_publ_flag
C7 O1 H1 109.5 . . ?
C1 N1 H1A 113.8 . . ?
C1 N1 C8 108.43(15) . . ?
C8 N1 H1A 114.4 . . ?
C15 N2 C18 108.77(14) . . ?
C15 N2 C19 124.20(15) . . ?
C18 N2 C19 126.58(16) . . ?
C2 C1 N1 127.59(18) . . ?
C2 C1 C6 121.39(17) . . ?
C6 C1 N1 110.95(16) . . ?
C1 C2 H2 121.2 . . ?
C1 C2 C3 117.70(19) . . ?
C3 C2 H2 121.2 . . ?
C2 C3 H3 119.4 . . ?
C4 C3 C2 121.21(19) . . ?
C4 C3 H3 119.4 . . ?
C3 C4 H4 119.8 . . ?
C5 C4 C3 120.40(18) . . ?
C5 C4 H4 119.8 . . ?
C4 C5 H5 120.6 . . ?
C6 C5 C4 118.82(19) . . ?
C6 C5 H5 120.6 . . ?
C1 C6 C7 108.94(16) . . ?
C5 C6 C1 120.46(18) . . ?
C5 C6 C7 130.44(18) . . ?
O1 C7 C6 116.89(16) . . ?
O1 C7 H7 106.7 . . ?
O1 C7 C8 116.05(15) . . ?
C6 C7 H7 106.7 . . ?
C6 C7 C8 103.21(15) . . ?
C8 C7 H7 106.7 . . ?
N1 C8 C7 101.54(13) . . ?
N1 C8 C9 111.92(15) . . ?
N1 C8 C16 110.28(14) . . ?
C9 C8 C7 110.72(15) . . ?
C16 C8 C7 110.84(15) . . ?
C16 C8 C9 111.18(14) . . ?
C10 C9 C8 119.58(17) . . ?
C14 C9 C8 121.67(17) . . ?
C14 C9 C10 118.75(17) . . ?
C9 C10 H10 119.8 . . ?
C11 C10 C9 120.50(19) . . ?
C11 C10 H10 119.8 . . ?
C10 C11 H11 119.9 . . ?
C10 C11 C12 120.3(2) . . ?
C12 C11 H11 119.9 . . ?
C11 C12 H12 120.2 . . ?
C13 C12 C11 119.52(18) . . ?
C13 C12 H12 120.2 . . ?
C12 C13 H13 120.0 . . ?
C12 C13 C14 120.09(19) . . ?
C14 C13 H13 120.0 . . ?
C9 C14 C13 120.85(19) . . ?
C9 C14 H14 119.6 . . ?
C13 C14 H14 119.6 . . ?
N2 C15 H15 125.4 . . ?
N2 C15 C16 109.17(16) . . ?
C16 C15 H15 125.4 . . ?
C15 C16 C8 127.07(17) . . ?
C15 C16 C17 106.16(16) . . ?
C17 C16 C8 126.76(16) . . ?
C16 C17 H17 126.2 . . ?
C18 C17 C16 107.61(16) . . ?
C18 C17 H17 126.2 . . ?
N2 C18 C17 108.28(16) . . ?
N2 C18 H18 125.9 . . ?
C17 C18 H18 125.9 . . ?
N2 C19 H19A 109.3 . . ?
N2 C19 H19B 109.3 . . ?
N2 C19 C20 111.70(15) . . ?
H19A C19 H19B 107.9 . . ?
C20 C19 H19A 109.3 . . ?
C20 C19 H19B 109.3 . . ?
C21 C20 C19 120.42(19) . . ?
C25 C20 C19 120.62(18) . . ?
C25 C20 C21 118.94(19) . . ?
C20 C21 H21 119.7 . . ?
C22 C21 C20 120.5(2) . . ?
C22 C21 H21 119.7 . . ?
C21 C22 H22 119.9 . . ?
C23 C22 C21 120.1(2) . . ?
C23 C22 H22 119.9 . . ?
C22 C23 H23 120.1 . . ?
C24 C23 C22 119.76(19) . . ?
C24 C23 H23 120.1 . . ?
C23 C24 H24 119.8 . . ?
C23 C24 C25 120.5(2) . . ?
C25 C24 H24 119.8 . . ?
C20 C25 H25 119.9 . . ?
C24 C25 C20 120.1(2) . . ?
C24 C25 H25 119.9 . . ?

loop_
_geom_bond_atom_site_label_1
_geom_bond_atom_site_label_2
_geom_bond_distance
_geom_bond_site_symmetry_2
_geom_bond_publ_flag
O1 H1 0.8400 . ?
O1 C7 1.408(2) . ?
N1 H1A 0.8798 . ?
N1 C1 1.416(2) . ?
N1 C8 1.497(2) . ?
N2 C15 1.365(2) . ?
N2 C18 1.370(2) . ?
N2 C19 1.480(2) . ?
C1 C2 1.383(3) . ?
C1 C6 1.391(3) . ?
C2 H2 0.9500 . ?
C2 C3 1.397(2) . ?
C3 H3 0.9500 . ?
C3 C4 1.389(3) . ?
C4 H4 0.9500 . ?
C4 C5 1.387(3) . ?
C5 H5 0.9500 . ?
C5 C6 1.386(2) . ?
C6 C7 1.500(3) . ?
C7 H7 1.0000 . ?
C7 C8 1.583(2) . ?
C8 C9 1.524(3) . ?
C8 C16 1.515(3) . ?
C9 C10 1.393(3) . ?
C9 C14 1.386(3) . ?
C10 H10 0.9500 . ?
C10 C11 1.387(3) . ?
C11 H11 0.9500 . ?
C11 C12 1.389(3) . ?
C12 H12 0.9500 . ?
C12 C13 1.382(3) . ?
C13 H13 0.9500 . ?
C13 C14 1.390(3) . ?
C14 H14 0.9500 . ?
C15 H15 0.9500 . ?
C15 C16 1.378(2) . ?
C16 C17 1.424(3) . ?
C17 H17 0.9500 . ?
C17 C18 1.375(3) . ?
C18 H18 0.9500 . ?
C19 H19A 0.9900 . ?
C19 H19B 0.9900 . ?
C19 C20 1.508(3) . ?
C20 C21 1.391(3) . ?
C20 C25 1.387(3) . ?
C21 H21 0.9500 . ?
C21 C22 1.381(3) . ?
C22 H22 0.9500 . ?
C22 C23 1.380(3) . ?
C23 H23 0.9500 . ?
C23 C24 1.376(3) . ?
C24 H24 0.9500 . ?
C24 C25 1.386(3) . ?
C25 H25 0.9500 . ?

loop_
_geom_torsion_atom_site_label_1
_geom_torsion_atom_site_label_2
_geom_torsion_atom_site_label_3
_geom_torsion_atom_site_label_4
_geom_torsion
_geom_torsion_site_symmetry_1
_geom_torsion_site_symmetry_2
_geom_torsion_site_symmetry_3
_geom_torsion_site_symmetry_4
_geom_torsion_publ_flag
O1 C7 C8 N1 154.01(15) . . . . ?
O1 C7 C8 C9 -87.0(2) . . . . ?
O1 C7 C8 C16 36.9(2) . . . . ?
N1 C1 C2 C3 -177.43(17) . . . . ?
N1 C1 C6 C5 178.15(16) . . . . ?
N1 C1 C6 C7 2.2(2) . . . . ?
N1 C8 C9 C10 154.80(16) . . . . ?
N1 C8 C9 C14 -25.4(2) . . . . ?
N1 C8 C16 C15 129.41(19) . . . . ?
N1 C8 C16 C17 -52.2(2) . . . . ?
N2 C15 C16 C8 178.28(17) . . . . ?
N2 C15 C16 C17 -0.4(2) . . . . ?
N2 C19 C20 C21 82.7(2) . . . . ?
N2 C19 C20 C25 -96.0(2) . . . . ?
C1 N1 C8 C7 -24.68(17) . . . . ?
C1 N1 C8 C9 -142.81(14) . . . . ?
C1 N1 C8 C16 92.87(16) . . . . ?
C1 C2 C3 C4 -0.4(3) . . . . ?
C1 C6 C7 O1 -146.05(16) . . . . ?
C1 C6 C7 C8 -17.39(19) . . . . ?
C2 C1 C6 C5 0.9(3) . . . . ?
C2 C1 C6 C7 -175.01(16) . . . . ?
C2 C3 C4 C5 1.2(3) . . . . ?
C3 C4 C5 C6 -1.0(3) . . . . ?
C4 C5 C6 C1 0.0(3) . . . . ?
C4 C5 C6 C7 174.89(19) . . . . ?
C5 C6 C7 O1 38.6(3) . . . . ?
C5 C6 C7 C8 167.22(18) . . . . ?
C6 C1 C2 C3 -0.7(3) . . . . ?
C6 C7 C8 N1 24.82(18) . . . . ?
C6 C7 C8 C9 143.81(16) . . . . ?
C6 C7 C8 C16 -92.32(17) . . . . ?
C7 C8 C9 C10 42.3(2) . . . . ?
C7 C8 C9 C14 -137.95(16) . . . . ?
C7 C8 C16 C15 -118.9(2) . . . . ?
C7 C8 C16 C17 59.5(2) . . . . ?
C8 N1 C1 C2 -167.73(17) . . . . ?
C8 N1 C1 C6 15.26(19) . . . . ?
C8 C9 C10 C11 179.41(16) . . . . ?
C8 C9 C14 C13 -178.95(17) . . . . ?
C8 C16 C17 C18 -178.22(18) . . . . ?
C9 C8 C16 C15 4.7(3) . . . . ?
C9 C8 C16 C17 -176.91(17) . . . . ?
C9 C10 C11 C12 -0.4(3) . . . . ?
C10 C9 C14 C13 0.8(3) . . . . ?
C10 C11 C12 C13 0.6(3) . . . . ?
C11 C12 C13 C14 -0.2(3) . . . . ?
C12 C13 C14 C9 -0.5(3) . . . . ?
C14 C9 C10 C11 -0.4(3) . . . . ?
C15 N2 C18 C17 0.1(2) . . . . ?
C15 N2 C19 C20 -168.95(17) . . . . ?
C15 C16 C17 C18 0.5(2) . . . . ?
C16 C8 C9 C10 -81.38(19) . . . . ?
C16 C8 C9 C14 98.4(2) . . . . ?
C16 C17 C18 N2 -0.4(2) . . . . ?
C18 N2 C15 C16 0.2(2) . . . . ?
C18 N2 C19 C20 19.5(3) . . . . ?
C19 N2 C15 C16 -172.60(17) . . . . ?
C19 N2 C18 C17 172.69(18) . . . . ?
C19 C20 C21 C22 -176.84(17) . . . . ?
C19 C20 C25 C24 177.40(17) . . . . ?
C20 C21 C22 C23 -0.9(3) . . . . ?
C21 C20 C25 C24 -1.3(3) . . . . ?
C21 C22 C23 C24 -0.8(3) . . . . ?
C22 C23 C24 C25 1.3(3) . . . . ?
C23 C24 C25 C20 -0.3(3) . . . . ?
C25 C20 C21 C22 1.9(3) . . . . ?
